data_7128972
loop_
_publ_author_name
'Sa, Shreenibasa'
'Murali, Anna Chandrasekar'
'Nayak, Prakash'
'Venkatasubbaiah, Krishnan'

_publ_section_title
;
 Thiophene-fused boracycles as photoactive analogues of diboraanthracenes.
;
_journal_issue 79
_journal_name_full 'Chemical communications (Cambridge, England)'
_journal_page_first 10170
_journal_page_last 10173
_journal_paper_doi 10.1039/d1cc03323a
_journal_volume 57
_journal_year 2021
_chemical_formula_moiety 'C28 H30 B2 S2'
_chemical_formula_sum 'C28 H30 B2 S2'
_chemical_formula_weight 452.26
_space_group_crystal_system monoclinic
_space_group_IT_number 14
_space_group_name_Hall '-P 2ybc'
_space_group_name_H-M_alt 'P 1 21/c 1'
_atom_sites_solution_hydrogens geom
_audit_creation_date 2019-01-19
_audit_creation_method
;
Olex2 1.2
(compiled 2016.02.19 svn.r3266 for OlexSys, GUI svn.r5155)
;
_audit_update_record
;
2021-06-22 deposited with the CCDC.	2021-09-06 downloaded from the CCDC.
;
_cell_angle_alpha 90
_cell_angle_beta 97.4946(16)
_cell_angle_gamma 90
_cell_formula_units_Z 2
_cell_length_a 10.54815(16)
_cell_length_b 14.5492(2)
_cell_length_c 8.34333(15)
_cell_measurement_reflns_used 5648
_cell_measurement_temperature 297.6(8)
_cell_measurement_theta_max 74.9310
_cell_measurement_theta_min 4.2070
_cell_volume 1269.49(3)
_computing_cell_refinement 'CrysAlisPro 1.171.39.46b (Rigaku OD, 2018)'
_computing_data_collection 'CrysAlisPro 1.171.39.46b (Rigaku OD, 2018)'
_computing_data_reduction 'CrysAlisPro 1.171.39.46b (Rigaku OD, 2018)'
_computing_molecular_graphics 'Olex2 (Dolomanov et al., 2009)'
_computing_publication_material 'Olex2 (Dolomanov et al., 2009)'
_computing_structure_refinement 'ShelXL (Sheldrick, 2015)'
_computing_structure_solution 'SHELXT 2014/5 (Sheldrick, 2014)'
_diffrn_ambient_environment air
_diffrn_ambient_temperature 297.6(8)
_diffrn_detector 'CCD plate'
_diffrn_detector_type 'Pilatus 200K'
_diffrn_measured_fraction_theta_full 1.000
_diffrn_measured_fraction_theta_max 0.976
_diffrn_measurement_details
;
List of Runs (angles in degrees, time in seconds):

  # Type    Start    End  Width  t~exp~   \w     \q     \k     \f   Frames
#--------------------------------------------------------------------------
  1  \w   -105.00 -35.00   0.50    5.30    --  -38.50 -37.00-155.00  140
  2  \w    -42.00  28.00   0.50    5.30    --  -38.50  37.00   0.00  140
  3  \w    -17.00  53.00   0.50    5.30    --   49.56 -37.00-155.00  140
  4  \w     46.00 116.00   0.50    5.30    --   49.56  37.00   0.00  140
  5  \w     36.00 106.00   0.50   21.19    --  102.63 -37.00-155.00  140
  6  \w    100.00 169.00   0.50   21.19    --  102.63  37.00   0.00  138
  7  \w   -105.00 -35.00   0.50    5.30    --  -38.50 -37.00-120.00  140
  8  \w    -13.00  61.00   0.50    5.30    --   49.56 -57.00  90.00  148
  9  \w     46.00 116.00   0.50    5.30    --   49.56  37.00  60.00  140
 10  \w     40.00 116.00   0.50   21.19    --  102.63 -61.00 -60.00  152
 11  \w     38.00 107.00   0.50   21.19    --  102.63 -45.00-120.00  138
 12  \w     38.00 107.00   0.50   21.19    --  102.63 -45.00 -60.00  138
 13  \w     94.00 168.00   0.50   21.19    --  102.63 125.00-120.00  148
 14  \w     98.00 167.00   0.50   21.19    --  102.63  45.00-120.00  138
 15  \w     40.00 116.00   0.50   21.19    --  102.63 -61.00   0.00  152
 16  \w     38.00 118.00   0.50   21.19    --  102.63-125.00 -90.00  160
 17  \w     72.00 102.00   0.50   21.19    --  102.63 -45.00   0.00   60
 18  \w     38.00  68.00   0.50   21.19    --  102.63 -45.00   0.00   60
;
_diffrn_measurement_device 'four-circle diffractometer'
_diffrn_measurement_device_type 'SuperNova, Dual, Cu at home/near, Pilatus 200K'
_diffrn_measurement_method '\w scans'
_diffrn_orient_matrix_type 'CrysAlisPro convention (1999,Acta A55,543-557)'
_diffrn_orient_matrix_UB_11 -0.0295865000
_diffrn_orient_matrix_UB_12 0.0113129000
_diffrn_orient_matrix_UB_13 -0.1846826000
_diffrn_orient_matrix_UB_21 0.1264900000
_diffrn_orient_matrix_UB_22 -0.0486468000
_diffrn_orient_matrix_UB_23 -0.0210566000
_diffrn_orient_matrix_UB_31 -0.0695305000
_diffrn_orient_matrix_UB_32 -0.0933546000
_diffrn_orient_matrix_UB_33 -0.0113645000
_diffrn_radiation_monochromator mirror
_diffrn_radiation_probe x-ray
_diffrn_radiation_type CuK\a
_diffrn_radiation_wavelength 1.54184
_diffrn_reflns_av_R_equivalents 0.0963
_diffrn_reflns_av_unetI/netI 0.0555
_diffrn_reflns_Laue_measured_fraction_full 1.000
_diffrn_reflns_Laue_measured_fraction_max 0.976
_diffrn_reflns_limit_h_max 12
_diffrn_reflns_limit_h_min -13
_diffrn_reflns_limit_k_max 9
_diffrn_reflns_limit_k_min -17
_diffrn_reflns_limit_l_max 10
_diffrn_reflns_limit_l_min -9
_diffrn_reflns_number 9588
_diffrn_reflns_point_group_measured_fraction_full 1.000
_diffrn_reflns_point_group_measured_fraction_max 0.976
_diffrn_reflns_theta_full 67.684
_diffrn_reflns_theta_max 75.394
_diffrn_reflns_theta_min 4.227
_diffrn_source 'micro-focus sealed X-ray tube'
_diffrn_source_type 'SuperNova (Cu) X-ray Source'
_exptl_absorpt_coefficient_mu 1.979
_exptl_absorpt_correction_T_max 1.00000
_exptl_absorpt_correction_T_min 0.50909
_exptl_absorpt_correction_type multi-scan
_exptl_absorpt_process_details
;
CrysAlisPro 1.171.39.46b (Rigaku Oxford Diffraction, 2018)
Empirical absorption correction using spherical harmonics,
 implemented in SCALE3 ABSPACK scaling algorithm.
;
_exptl_crystal_colour colourless
_exptl_crystal_colour_primary colourless
_exptl_crystal_density_diffrn 1.183
_exptl_crystal_description needle
_exptl_crystal_F_000 480
_exptl_crystal_size_max 0.16
_exptl_crystal_size_mid 0.14
_exptl_crystal_size_min 0.12
_refine_diff_density_max 0.309
_refine_diff_density_min -0.322
_refine_diff_density_rms 0.068
_refine_ls_extinction_coef 0.019(3)
_refine_ls_extinction_expression Fc^*^=kFc[1+0.001xFc^2^\l^3^/sin(2\q)]^-1/4^
_refine_ls_extinction_method 'SHELXL-2016/4 (Sheldrick 2016)'
_refine_ls_goodness_of_fit_ref 1.112
_refine_ls_hydrogen_treatment constr
_refine_ls_matrix_type full
_refine_ls_number_parameters 150
_refine_ls_number_reflns 2563
_refine_ls_number_restraints 0
_refine_ls_restrained_S_all 1.112
_refine_ls_R_factor_all 0.0749
_refine_ls_R_factor_gt 0.0680
_refine_ls_shift/su_max 0.000
_refine_ls_shift/su_mean 0.000
_refine_ls_structure_factor_coef Fsqd
_refine_ls_weighting_details 'w=1/[\s^2^(Fo^2^)+(0.1279P)^2^+0.2218P] where P=(Fo^2^+2Fc^2^)/3'
_refine_ls_weighting_scheme calc
_refine_ls_wR_factor_gt 0.1955
_refine_ls_wR_factor_ref 0.2030
_reflns_Friedel_coverage 0.000
_reflns_number_gt 2191
_reflns_number_total 2563
_reflns_threshold_expression 'I > 2\s(I)'
_cod_data_source_file d1cc03323a2.cif
_cod_data_source_block kv-sns-tbxyl
_cod_depositor_comments 'Adding full bibliography for 7128971--7128972.cif.'
_cod_original_cell_volume 1269.49(4)
_cod_database_code 7128972
_chemical_oxdiff_formula 'C56 H60 B4 S4 '
_shelx_space_group_comment
;
The symmetry employed for this shelxl refinement is uniquely defined
by the following loop, which should always be used as a source of
symmetry information in preference to the above space-group names.
They are only intended as comments.
;
_diffrn_oxdiff_ac3_digest_frames
;
018cf0367350379a05b5496a546e0fb5d800026d88d
;
_reflns_odcompleteness_completeness 99.96
_reflns_odcompleteness_iscentric 1
_reflns_odcompleteness_theta 66.97
_olex2_refinement_description
;
1. Fixed Uiso
 At 1.2 times of:
  All C(H) groups
 At 1.5 times of:
  All C(H,H,H) groups
2.a Aromatic/amide H refined with riding coordinates:
 C9(H9), C11(H11), C10(H10)
2.b Idealised Me refined as rotating group:
 C5(H5A,H5B,H5C), C6(H6A,H6B,H6C), C13(H13A,H13B,H13C), C14(H14A,H14B,H14C)
;
_shelx_shelxl_version_number 2016/4
_olex2_submission_special_instructions 'No special instructions were received'
_oxdiff_exptl_absorpt_empirical_details
;
Empirical correction (ABSPACK) includes:
- Absorption correction using spherical harmonics
- Frame scaling
;
_oxdiff_exptl_absorpt_empirical_full_max 3.781
_oxdiff_exptl_absorpt_empirical_full_min 0.356

loop_
_space_group_symop_operation_xyz
'x, y, z'
'-x, y+1/2, -z+1/2'
'-x, -y, -z'
'x, -y-1/2, z-1/2'

loop_
_atom_site_label
_atom_site_type_symbol
_atom_site_fract_x
_atom_site_fract_y
_atom_site_fract_z
_atom_site_U_iso_or_equiv
_atom_site_adp_type
_atom_site_occupancy
_atom_site_site_symmetry_order
_atom_site_calc_flag
_atom_site_refinement_flags_posn
_atom_site_refinement_flags_adp
_atom_site_refinement_flags_occupancy
_atom_site_disorder_assembly
_atom_site_disorder_group
S1 S 0.35511(6) 0.26323(4) 0.51372(9) 0.0572(3) Uani 1 1 d . . . . .
C3 C 0.50639(19) 0.40124(14) 0.5562(3) 0.0381(5) Uani 1 1 d . . . . .
C7 C 0.7496(2) 0.43060(14) 0.7080(3) 0.0396(5) Uani 1 1 d . . . . .
C2 C 0.39219(19) 0.43310(14) 0.4535(3) 0.0386(5) Uani 1 1 d . . . . .
C8 C 0.8472(2) 0.39500(16) 0.6281(3) 0.0465(6) Uani 1 1 d . . . . .
C1 C 0.3030(2) 0.36447(15) 0.4199(3) 0.0452(5) Uani 1 1 d . . . . .
C4 C 0.4976(2) 0.31016(15) 0.5991(3) 0.0456(6) Uani 1 1 d . . . . .
C12 C 0.7670(2) 0.43472(16) 0.8769(3) 0.0486(6) Uani 1 1 d . . . . .
C5 C 0.5905(3) 0.24830(17) 0.6986(4) 0.0588(7) Uani 1 1 d . . . . .
H5A H 0.548904 0.191612 0.719094 0.088 Uiso 1 1 calc GR . . . .
H5B H 0.620349 0.277780 0.799479 0.088 Uiso 1 1 calc GR . . . .
H5C H 0.661768 0.235910 0.641147 0.088 Uiso 1 1 calc GR . . . .
C6 C 0.1737(2) 0.36369(19) 0.3206(4) 0.0603(7) Uani 1 1 d . . . . .
H6A H 0.134727 0.304579 0.329082 0.091 Uiso 1 1 calc GR . . . .
H6B H 0.182873 0.375766 0.209535 0.091 Uiso 1 1 calc GR . . . .
H6C H 0.120923 0.410218 0.359524 0.091 Uiso 1 1 calc GR . . . .
C9 C 0.9601(3) 0.3644(2) 0.7165(4) 0.0632(8) Uani 1 1 d . . . . .
H9 H 1.025010 0.341095 0.662746 0.076 Uiso 1 1 calc R . . . .
C11 C 0.8811(3) 0.4030(2) 0.9628(3) 0.0645(8) Uani 1 1 d . . . . .
H11 H 0.892690 0.405307 1.075113 0.077 Uiso 1 1 calc R . . . .
C13 C 0.8322(3) 0.3923(2) 0.4461(3) 0.0630(7) Uani 1 1 d . . . . .
H13A H 0.742942 0.391769 0.404560 0.095 Uiso 1 1 calc GR . . . .
H13B H 0.872252 0.337907 0.411353 0.095 Uiso 1 1 calc GR . . . .
H13C H 0.871859 0.445621 0.406476 0.095 Uiso 1 1 calc GR . . . .
C14 C 0.6639(3) 0.4743(2) 0.9658(4) 0.0695(8) Uani 1 1 d . . . . .
H14A H 0.650343 0.537665 0.936261 0.104 Uiso 1 1 calc GR . . . .
H14B H 0.689809 0.469883 1.080198 0.104 Uiso 1 1 calc GR . . . .
H14C H 0.585982 0.440592 0.937543 0.104 Uiso 1 1 calc GR . . . .
B1 B 0.6215(2) 0.46621(16) 0.6070(3) 0.0371(5) Uani 1 1 d . . . . .
C10 C 0.9767(3) 0.3682(2) 0.8822(4) 0.0718(9) Uani 1 1 d . . . . .
H10 H 1.052530 0.347350 0.940260 0.086 Uiso 1 1 calc R . . . .

loop_
_atom_site_aniso_label
_atom_site_aniso_U_11
_atom_site_aniso_U_22
_atom_site_aniso_U_33
_atom_site_aniso_U_23
_atom_site_aniso_U_13
_atom_site_aniso_U_12
S1 0.0538(5) 0.0391(4) 0.0749(5) 0.0113(2) -0.0060(3) -0.0121(2)
C3 0.0349(10) 0.0327(10) 0.0448(11) 0.0050(8) -0.0019(8) 0.0040(8)
C7 0.0349(10) 0.0348(10) 0.0458(11) 0.0010(8) -0.0071(8) 0.0029(8)
C2 0.0303(10) 0.0380(11) 0.0455(11) 0.0017(8) -0.0026(8) 0.0002(8)
C8 0.0341(11) 0.0478(12) 0.0541(13) -0.0061(10) -0.0077(9) 0.0056(9)
C1 0.0366(11) 0.0407(11) 0.0562(13) 0.0030(9) -0.0013(9) -0.0043(8)
C4 0.0458(12) 0.0363(11) 0.0527(12) 0.0067(9) -0.0007(10) 0.0000(9)
C12 0.0524(13) 0.0438(12) 0.0462(12) 0.0008(9) -0.0060(10) 0.0049(10)
C5 0.0626(17) 0.0400(12) 0.0694(17) 0.0148(11) -0.0085(13) 0.0053(10)
C6 0.0382(13) 0.0589(15) 0.0796(18) 0.0016(13) -0.0088(12) -0.0124(11)
C9 0.0399(13) 0.0697(17) 0.0753(18) -0.0088(13) -0.0105(12) 0.0201(12)
C11 0.0707(18) 0.0648(17) 0.0501(14) -0.0024(12) -0.0212(13) 0.0107(14)
C13 0.0457(14) 0.084(2) 0.0580(16) -0.0129(14) 0.0027(11) 0.0100(13)
C14 0.080(2) 0.0722(19) 0.0568(16) 0.0003(13) 0.0121(15) 0.0157(15)
B1 0.0318(11) 0.0371(11) 0.0408(11) -0.0001(9) -0.0012(9) 0.0032(9)
C10 0.0564(17) 0.077(2) 0.0719(18) -0.0018(14) -0.0280(14) 0.0235(14)

loop_
_atom_type_symbol
_atom_type_description
_atom_type_scat_dispersion_real
_atom_type_scat_dispersion_imag
_atom_type_scat_source
C C 0.0181 0.0091 'International Tables Vol C Tables 4.2.6.8 and 6.1.1.4'
H H 0.0000 0.0000 'International Tables Vol C Tables 4.2.6.8 and 6.1.1.4'
B B 0.0090 0.0039 'International Tables Vol C Tables 4.2.6.8 and 6.1.1.4'
S S 0.3331 0.5567 'International Tables Vol C Tables 4.2.6.8 and 6.1.1.4'

loop_
_geom_angle_atom_site_label_1
_geom_angle_atom_site_label_2
_geom_angle_atom_site_label_3
_geom_angle
_geom_angle_site_symmetry_1
_geom_angle_site_symmetry_3
_geom_angle_publ_flag
C4 S1 C1 93.37(11) . . ?
C2 C3 B1 121.51(18) . . ?
C4 C3 C2 112.30(19) . . ?
C4 C3 B1 126.19(19) . . ?
C8 C7 C12 119.3(2) . . ?
C8 C7 B1 119.88(19) . . ?
C12 C7 B1 120.86(19) . . ?
C3 C2 B1 121.73(18) . 3_666 ?
C1 C2 C3 112.30(19) . . ?
C1 C2 B1 125.97(19) . 3_666 ?
C7 C8 C13 120.2(2) . . ?
C9 C8 C7 120.0(2) . . ?
C9 C8 C13 119.8(2) . . ?
C2 C1 S1 110.99(17) . . ?
C2 C1 C6 131.8(2) . . ?
C6 C1 S1 117.22(17) . . ?
C3 C4 S1 111.03(16) . . ?
C3 C4 C5 131.3(2) . . ?
C5 C4 S1 117.66(18) . . ?
C7 C12 C14 120.2(2) . . ?
C11 C12 C7 119.6(2) . . ?
C11 C12 C14 120.2(2) . . ?
C4 C5 H5A 109.5 . . ?
C4 C5 H5B 109.5 . . ?
C4 C5 H5C 109.5 . . ?
H5A C5 H5B 109.5 . . ?
H5A C5 H5C 109.5 . . ?
H5B C5 H5C 109.5 . . ?
C1 C6 H6A 109.5 . . ?
C1 C6 H6B 109.5 . . ?
C1 C6 H6C 109.5 . . ?
H6A C6 H6B 109.5 . . ?
H6A C6 H6C 109.5 . . ?
H6B C6 H6C 109.5 . . ?
C8 C9 H9 119.7 . . ?
C10 C9 C8 120.7(3) . . ?
C10 C9 H9 119.7 . . ?
C12 C11 H11 119.7 . . ?
C10 C11 C12 120.5(3) . . ?
C10 C11 H11 119.7 . . ?
C8 C13 H13A 109.5 . . ?
C8 C13 H13B 109.5 . . ?
C8 C13 H13C 109.5 . . ?
H13A C13 H13B 109.5 . . ?
H13A C13 H13C 109.5 . . ?
H13B C13 H13C 109.5 . . ?
C12 C14 H14A 109.5 . . ?
C12 C14 H14B 109.5 . . ?
C12 C14 H14C 109.5 . . ?
H14A C14 H14B 109.5 . . ?
H14A C14 H14C 109.5 . . ?
H14B C14 H14C 109.5 . . ?
C3 B1 C7 121.91(18) . . ?
C2 B1 C3 116.75(18) 3_666 . ?
C2 B1 C7 121.27(18) 3_666 . ?
C9 C10 C11 120.0(2) . . ?
C9 C10 H10 120.0 . . ?
C11 C10 H10 120.0 . . ?

loop_
_geom_bond_atom_site_label_1
_geom_bond_atom_site_label_2
_geom_bond_distance
_geom_bond_site_symmetry_2
_geom_bond_publ_flag
S1 C1 1.724(2) . ?
S1 C4 1.719(2) . ?
C3 C2 1.460(3) . ?
C3 C4 1.379(3) . ?
C3 B1 1.553(3) . ?
C7 C8 1.397(3) . ?
C7 C12 1.398(3) . ?
C7 B1 1.584(3) . ?
C2 C1 1.376(3) . ?
C2 B1 1.550(3) 3_666 ?
C8 C9 1.390(3) . ?
C8 C13 1.506(4) . ?
C1 C6 1.500(3) . ?
C4 C5 1.499(3) . ?
C12 C11 1.396(4) . ?
C12 C14 1.508(4) . ?
C5 H5A 0.9600 . ?
C5 H5B 0.9600 . ?
C5 H5C 0.9600 . ?
C6 H6A 0.9600 . ?
C6 H6B 0.9600 . ?
C6 H6C 0.9600 . ?
C9 H9 0.9300 . ?
C9 C10 1.372(4) . ?
C11 H11 0.9300 . ?
C11 C10 1.379(5) . ?
C13 H13A 0.9600 . ?
C13 H13B 0.9600 . ?
C13 H13C 0.9600 . ?
C14 H14A 0.9600 . ?
C14 H14B 0.9600 . ?
C14 H14C 0.9600 . ?
B1 C2 1.550(3) 3_666 ?
C10 H10 0.9300 . ?
